data_9004349
loop_
_publ_author_name
'Jenkins, D. M.'
'Hawthorne, F. C.'

_publ_section_title
;
 Synthesis and rietveld refinement of amphibole along
 the join Ca2Mg5Si8O22F2 - NaCa2Mg4Ga3Si6O22F2
 Sample: PARG 8-2
;
_journal_name_full 'The Canadian Mineralogist'
_journal_page_first 13
_journal_page_last 24
_journal_volume 33
_journal_year 1995
_chemical_compound_source Synthetic
_chemical_formula_sum 'Ca1.96 F2 Ga1.62 Mg4.6 Na0.71 O22 Si6.8'
_chemical_name_mineral Pargasite
_space_group_IT_number 12
_symmetry_space_group_name_Hall '-C 2y'
_symmetry_space_group_name_H-M 'C 1 2/m 1'
_cell_angle_alpha 90
_cell_angle_beta 105.068
_cell_angle_gamma 90
_cell_length_a 9.8820
_cell_length_b 18.017
_cell_length_c 5.2990
_cell_formula_units_Z 2
_cell_volume 911.017
_database_code_amcsd 0005422
_exptl_crystal_density_diffrn 3.283
_cod_original_formula_sum 'Si6.8 Ga1.62 Mg4.6 Ca1.96 Na.71 O22 F2'
_cod_database_code 9004349

loop_
_space_group_symop_operation_xyz
x,y,z
1/2+x,1/2+y,z
x,-y,z
1/2+x,1/2-y,z
-x,y,-z
1/2-x,1/2+y,-z
-x,-y,-z
1/2-x,1/2-y,-z

loop_
_atom_site_label
_atom_site_fract_x
_atom_site_fract_y
_atom_site_fract_z
_atom_site_occupancy
_atom_site_U_iso_or_equiv
SiT1 0.28350 0.08480 0.30270 0.74000 0.00507
GaT1 0.28350 0.08480 0.30270 0.26000 0.00507
SiT2 0.28970 0.17110 0.81390 0.96000 0.00507
GaT2 0.28970 0.17110 0.81390 0.04000 0.00507
MgM1 0.00000 0.08620 0.50000 1.00000 0.00760
MgM2 0.00000 0.17810 0.00000 0.79000 0.00760
GaM2 0.00000 0.17810 0.00000 0.21000 0.00760
MgM3 0.00000 0.00000 0.00000 0.98000 0.00760
CaM4 0.00000 0.27850 0.50000 0.98000 0.01140
MgM4 0.00000 0.27850 0.50000 0.02000 0.01140
NaA 0.00000 0.50000 0.00000 0.71000 0.02913
O1 0.11080 0.08790 0.20330 1.00000 0.01013
O2 0.11260 0.17170 0.73260 1.00000 0.01013
F3 0.10260 0.00000 0.70830 1.00000 0.01013
O4 0.35160 0.24700 0.77490 1.00000 0.01013
O5 0.35520 0.13840 0.09350 1.00000 0.01267
O6 0.33970 0.11550 0.61920 1.00000 0.01267
O7 0.35170 0.00000 0.29010 1.00000 0.01520

loop_
_cod_related_entry_id
_cod_related_entry_database
_cod_related_entry_code
1 AMCSD 0005422
